data_7013063
loop_
_publ_author_name
'Wu, Chuan-De'
'Lu, Can-Zhong'
'Lu, Shao-Fang'
'Zhuang, Hong-Hui'
'Huang, Jin-Shun'

_publ_section_title
;
 Synthesis, structures and properties of a series of novel left- and
 right-handed metal coordination double helicates with chiral channels
;
_journal_issue 16
_journal_name_full 'Dalton Transactions'
_journal_page_first 3192
_journal_paper_doi 10.1039/b303943a
_journal_year 2003
_chemical_formula_sum 'C8 H28 Eu Mo2 N O26'
_chemical_formula_weight 898.15
_chemical_name_systematic
;
?
;
_space_group_IT_number 179
_symmetry_cell_setting hexagonal
_symmetry_space_group_name_Hall 'P 65 2 (0 0 1)'
_symmetry_space_group_name_H-M 'P 65 2 2'
_atom_sites_solution_hydrogens geom
_atom_sites_solution_primary direct
_atom_sites_solution_secondary difmap
_audit_creation_method SHELXL-97
_cell_angle_alpha 90.00
_cell_angle_beta 90.00
_cell_angle_gamma 120.00
_cell_formula_units_Z 6
_cell_length_a 15.3351(2)
_cell_length_b 15.3351(2)
_cell_length_c 18.7435(3)
_cell_measurement_reflns_used 3932
_cell_measurement_temperature 293(2)
_cell_measurement_theta_max 25.02
_cell_measurement_theta_min 2.66
_cell_volume 3817.28(9)
_computing_cell_refinement 'Siemens SMART & SAINT'
_computing_data_collection 'Siemens SMART'
_computing_data_reduction 'Siemens XPREP'
_computing_structure_refinement 'Siemens SHELXTL'
_computing_structure_solution 'Siemens SHELXTL'
_diffrn_ambient_temperature 293(2)
_diffrn_measured_fraction_theta_full 0.991
_diffrn_measured_fraction_theta_max 0.991
_diffrn_radiation_monochromator graphite
_diffrn_radiation_source 'fine-focus sealed tube'
_diffrn_radiation_type MoK\a
_diffrn_radiation_wavelength 0.71073
_diffrn_reflns_av_R_equivalents 0.0884
_diffrn_reflns_av_sigmaI/netI 0.0879
_diffrn_reflns_limit_h_max 16
_diffrn_reflns_limit_h_min -16
_diffrn_reflns_limit_k_max 10
_diffrn_reflns_limit_k_min -18
_diffrn_reflns_limit_l_max 21
_diffrn_reflns_limit_l_min -22
_diffrn_reflns_number 9320
_diffrn_reflns_theta_full 25.02
_diffrn_reflns_theta_max 25.02
_diffrn_reflns_theta_min 2.66
_diffrn_standards_decay_% 0
_diffrn_standards_interval_count 0
_diffrn_standards_interval_time .
_diffrn_standards_number 0
_exptl_absorpt_coefficient_mu 3.517
_exptl_absorpt_correction_T_max 0.5619
_exptl_absorpt_correction_T_min 0.3703
_exptl_absorpt_correction_type empirical
_exptl_absorpt_process_details 'SADABS (Sheldrick, 1996)'
_exptl_crystal_colour Colorless
_exptl_crystal_density_diffrn 2.344
_exptl_crystal_density_method 'not measured'
_exptl_crystal_description Prism
_exptl_crystal_F_000 2628
_exptl_crystal_size_max 0.10
_exptl_crystal_size_mid 0.06
_exptl_crystal_size_min 0.05
_refine_diff_density_max 0.803
_refine_diff_density_min -0.784
_refine_diff_density_rms 0.146
_refine_ls_abs_structure_details 'Flack H D (1983), Acta Cryst. A39, 876-881'
_refine_ls_abs_structure_Flack 0.00(3)
_refine_ls_extinction_coef 0.00030(16)
_refine_ls_extinction_expression Fc^*^=kFc[1+0.001xFc^2^\l^3^/sin(2\q)]^-1/4^
_refine_ls_extinction_method SHELXL
_refine_ls_goodness_of_fit_ref 1.073
_refine_ls_hydrogen_treatment mixed
_refine_ls_matrix_type full
_refine_ls_number_parameters 181
_refine_ls_number_reflns 2253
_refine_ls_number_restraints 0
_refine_ls_restrained_S_all 1.073
_refine_ls_R_factor_gt 0.0451
_refine_ls_shift/su_max 0.000
_refine_ls_shift/su_mean 0.000
_refine_ls_structure_factor_coef Fsqd
_refine_ls_weighting_details 'calc w=1/[\s^2^(Fo^2^)+(0.0305P)^2^+2.7593P] where P=(Fo^2^+2Fc^2^)/3'
_refine_ls_weighting_scheme calc
_refine_ls_wR_factor_gt 0.0850
_refine_ls_wR_factor_ref 0.0949
_reflns_number_gt 1681
_reflns_number_total 2253
_reflns_threshold_expression >2sigma(I)
_cod_data_source_file b303943a.txt
_cod_data_source_block MoEu
_cod_depositor_comments
;
The following automatic conversions were performed:
'_symmetry_cell_setting' value 'Hexagonal' changed to 'hexagonal'
according to '/home/saulius/struct/CIF-dictionaries/cif_core.dic'
dictionary named 'cif_core.dic' version 2.4.1 from 2010-06-29.

Automatic conversion script
Id: cif_fix_enum 1527 2010-12-29 10:47:43Z saulius 
;
_cod_original_cell_volume 3817.3(1)
_cod_original_sg_symbol_H-M P6(5)22
_cod_database_code 7013063
_refine_ls_r_factor_ref 0.0780

loop_
_symmetry_equiv_pos_as_xyz
'x, y, z'
'-y, x-y, z+2/3'
'-x+y, -x, z+1/3'
'-x, -y, z+1/2'
'y, -x+y, z+1/6'
'x-y, x, z+5/6'
'y, x, -z+2/3'
'x-y, -y, -z'
'-x, -x+y, -z+1/3'
'-y, -x, -z+1/6'
'-x+y, y, -z+1/2'
'x, x-y, -z+5/6'

loop_
_atom_site_label
_atom_site_type_symbol
_atom_site_fract_x
_atom_site_fract_y
_atom_site_fract_z
_atom_site_U_iso_or_equiv
_atom_site_adp_type
_atom_site_occupancy
_atom_site_symmetry_multiplicity
_atom_site_calc_flag
_atom_site_refinement_flags
_atom_site_disorder_assembly
_atom_site_disorder_group
Eu Eu 0.72747(3) 0.27253(3) 0.0833 0.0271(2) Uani 1 2 d S . .
Mo Mo 0.87321(7) 0.15243(7) 0.35449(4) 0.0318(3) Uani 1 1 d . . .
O1 O 0.8291(6) 0.2230(6) 0.2680(4) 0.038(2) Uani 1 1 d . . .
O2 O 0.7031(6) 0.2000(5) 0.1982(4) 0.0353(19) Uani 1 1 d . . .
O3 O 0.7295(6) 0.0612(5) 0.3401(3) 0.0306(17) Uani 1 1 d . . .
O4 O 0.7020(6) -0.0109(5) 0.1944(3) 0.0358(19) Uani 1 1 d . . .
O5 O 0.4970(6) -0.1255(6) 0.3158(4) 0.040(2) Uani 1 1 d . . .
O6 O 0.5816(5) -0.1794(5) 0.2502(4) 0.0372(19) Uani 1 1 d . . .
O7 O 0.9291(7) 0.1145(6) 0.2924(4) 0.046(2) Uani 1 1 d . . .
O8 O 0.8759(7) 0.0951(7) 0.4308(4) 0.053(2) Uani 1 1 d . . .
O9 O 0.5519(6) 0.1582(7) 0.0585(4) 0.065(3) Uani 1 1 d . . .
O10 O 0.7066(9) 0.1075(7) 0.0654(5) 0.080(4) Uani 1 1 d . . .
O11 O 0.6356(7) 0.3286(6) 0.1610(4) 0.064(3) Uani 1 1 d . . .
O101 O 0.9329(8) 0.4949(10) 0.5994(5) 0.113(4) Uani 1 1 d . . .
O102 O 0.8558(16) 0.1442(16) 0.5833 0.144(16) Uani 0.50 2 d SP . .
O103 O 0.977(4) -0.012(2) 0.4167 0.193(18) Uiso 0.50 2 d SP . .
O104 O 0.6360(18) -0.0743(19) 0.4546(9) 0.107(9) Uani 0.50 1 d P . .
N1 N 1.0000 0.2187(9) 0.1667 0.052(4) Uani 1 2 d S . .
C1 C 0.7379(9) 0.1726(8) 0.2488(6) 0.030(3) Uani 1 1 d . . .
C2 C 0.6735(8) 0.0787(8) 0.2879(5) 0.024(2) Uani 1 1 d . . .
H2A H 0.6193 0.0840 0.3115 0.029 Uiso 1 1 calc R . .
C3 C 0.6269(8) -0.0097(8) 0.2351(5) 0.032(3) Uani 1 1 d . . .
H3A H 0.5828 0.0010 0.2028 0.038 Uiso 1 1 calc R . .
C4 C 0.5632(9) -0.1127(8) 0.2714(6) 0.033(3) Uani 1 1 d . . .

loop_
_atom_site_aniso_label
_atom_site_aniso_U_11
_atom_site_aniso_U_22
_atom_site_aniso_U_33
_atom_site_aniso_U_23
_atom_site_aniso_U_13
_atom_site_aniso_U_12
Eu 0.0282(4) 0.0282(4) 0.0262(4) 0.0042(3) 0.0042(3) 0.0150(4)
Mo 0.0330(6) 0.0344(7) 0.0277(5) -0.0028(5) -0.0038(5) 0.0166(5)
O1 0.036(5) 0.039(5) 0.033(5) -0.001(4) -0.013(4) 0.013(4)
O2 0.048(5) 0.037(4) 0.025(4) 0.007(3) 0.006(4) 0.024(4)
O3 0.034(4) 0.027(4) 0.021(3) 0.000(3) -0.012(4) 0.008(4)
O4 0.048(5) 0.037(5) 0.021(4) -0.002(3) 0.012(4) 0.019(4)
O5 0.034(5) 0.028(5) 0.041(5) -0.002(4) 0.012(4) 0.003(4)
O6 0.047(5) 0.024(4) 0.037(4) -0.004(4) 0.008(4) 0.014(4)
O7 0.054(6) 0.049(6) 0.044(5) -0.014(4) 0.004(4) 0.032(5)
O8 0.060(6) 0.069(6) 0.034(5) 0.013(5) -0.012(4) 0.035(5)
O9 0.036(5) 0.079(7) 0.061(6) -0.008(5) 0.000(5) 0.014(5)
O10 0.133(10) 0.045(6) 0.067(6) 0.024(5) 0.061(7) 0.047(6)
O11 0.089(7) 0.055(6) 0.073(6) 0.037(5) 0.058(5) 0.054(6)
O101 0.081(8) 0.135(12) 0.090(8) -0.007(8) 0.006(7) 0.029(8)
O102 0.23(4) 0.23(4) 0.019(13) 0.02(2) 0.02(2) 0.15(4)
O104 0.12(2) 0.12(2) 0.047(11) 0.057(12) -0.021(12) 0.031(17)
N1 0.056(11) 0.041(6) 0.064(10) 0.008(4) 0.016(9) 0.028(5)
C1 0.055(8) 0.030(6) 0.013(5) -0.012(5) -0.005(6) 0.028(6)
C2 0.025(6) 0.025(6) 0.021(5) 0.003(5) -0.001(5) 0.011(5)
C3 0.028(7) 0.041(7) 0.026(7) -0.010(5) -0.004(5) 0.018(6)
C4 0.044(8) 0.026(7) 0.024(6) -0.010(5) -0.017(5) 0.012(6)

loop_
_atom_type_symbol
_atom_type_description
_atom_type_scat_dispersion_real
_atom_type_scat_dispersion_imag
_atom_type_scat_source
C C 0.0033 0.0016 'International Tables Vol C Tables 4.2.6.8 and 6.1.1.4'
H H 0.0000 0.0000 'International Tables Vol C Tables 4.2.6.8 and 6.1.1.4'
N N 0.0061 0.0033 'International Tables Vol C Tables 4.2.6.8 and 6.1.1.4'
O O 0.0106 0.0060 'International Tables Vol C Tables 4.2.6.8 and 6.1.1.4'
Mo Mo -1.6832 0.6857 'International Tables Vol C Tables 4.2.6.8 and 6.1.1.4'
Eu Eu -0.1578 3.6682 'International Tables Vol C Tables 4.2.6.8 and 6.1.1.4'

loop_
_geom_angle_atom_site_label_1
_geom_angle_atom_site_label_2
_geom_angle_atom_site_label_3
_geom_angle
_geom_angle_site_symmetry_1
_geom_angle_site_symmetry_3
_geom_angle_publ_flag
O2 Eu O2 148.6(4) 10_665 . ?
O2 Eu O10 81.0(3) 10_665 . ?
O2 Eu O10 74.1(3) . . ?
O2 Eu O10 74.1(3) 10_665 10_665 ?
O2 Eu O10 81.0(3) . 10_665 ?
O10 Eu O10 74.8(6) . 10_665 ?
O2 Eu O9 101.8(3) 10_665 . ?
O2 Eu O9 88.7(3) . . ?
O10 Eu O9 72.3(4) . . ?
O10 Eu O9 147.1(4) 10_665 . ?
O2 Eu O9 88.7(3) 10_665 10_665 ?
O2 Eu O9 101.8(3) . 10_665 ?
O10 Eu O9 147.1(4) . 10_665 ?
O10 Eu O9 72.3(4) 10_665 10_665 ?
O9 Eu O9 140.6(5) . 10_665 ?
O2 Eu O11 69.1(3) 10_665 10_665 ?
O2 Eu O11 142.1(3) . 10_665 ?
O10 Eu O11 128.2(3) . 10_665 ?
O10 Eu O11 130.6(3) 10_665 10_665 ?
O9 Eu O11 73.7(3) . 10_665 ?
O9 Eu O11 75.1(3) 10_665 10_665 ?
O2 Eu O11 142.1(3) 10_665 . ?
O2 Eu O11 69.1(3) . . ?
O10 Eu O11 130.6(3) . . ?
O10 Eu O11 128.2(3) 10_665 . ?
O9 Eu O11 75.1(3) . . ?
O9 Eu O11 73.7(3) 10_665 . ?
O11 Eu O11 74.0(4) 10_665 . ?
O8 Mo O7 104.6(4) . . ?
O8 Mo O4 104.6(4) . 5_665 ?
O7 Mo O4 93.2(4) . 5_665 ?
O8 Mo O3 93.3(4) . . ?
O7 Mo O3 103.9(4) . . ?
O4 Mo O3 151.3(3) 5_665 . ?
O8 Mo O6 88.6(3) . 5_665 ?
O7 Mo O6 164.3(3) . 5_665 ?
O4 Mo O6 75.0(3) 5_665 5_665 ?
O3 Mo O6 83.3(3) . 5_665 ?
O8 Mo O1 163.4(3) . . ?
O7 Mo O1 89.8(3) . . ?
O4 Mo O1 82.4(3) 5_665 . ?
O3 Mo O1 74.9(3) . . ?
O6 Mo O1 78.6(3) 5_665 . ?
C1 O1 Mo 114.9(7) . . ?
C1 O2 Eu 148.0(7) . . ?
C2 O3 Mo 122.4(6) . . ?
C2 O3 O104 122.1(8) . . ?
Mo O3 O104 113.5(5) . . ?
C3 O4 Mo 123.4(6) . 6_544 ?
C4 O6 Mo 116.2(7) . 6_544 ?
Mo O7 N1 120.4(5) . . ?
Mo O8 O103 113.1(4) . . ?
Mo O8 O102 129.8(8) . . ?
O103 O8 O102 113.3(8) . . ?
Eu O9 O6 115.3(4) . 9_665 ?
Eu O11 O5 128.0(3) . 6_554 ?
O9 O101 O1 104.0(4) 2_655 12 ?
O9 O101 O104 64.7(4) 2_655 5_665 ?
O1 O101 O104 149.5(7) 12 5_665 ?
O8 O103 O7 71.2(3) . 5_665 ?
O3 O104 O9 142.1(10) . 4_655 ?
O10 N1 O7 94.1(3) 5_665 . ?
O2 C1 O1 122.3(10) . . ?
O2 C1 C2 120.8(10) . . ?
O1 C1 C2 116.9(9) . . ?
O3 C2 C1 110.8(9) . . ?
O3 C2 C3 109.8(8) . . ?
C1 C2 C3 109.3(8) . . ?
O4 C3 C2 110.0(8) . . ?
O4 C3 C4 109.5(9) . . ?
C2 C3 C4 113.4(8) . . ?
O5 C4 O6 125.4(10) . . ?
O5 C4 C3 120.3(10) . . ?
O6 C4 C3 114.3(10) . . ?

loop_
_geom_bond_atom_site_label_1
_geom_bond_atom_site_label_2
_geom_bond_distance
_geom_bond_site_symmetry_2
_geom_bond_publ_flag
Eu O2 2.366(7) 10_665 ?
Eu O2 2.366(7) . ?
Eu O10 2.410(8) . ?
Eu O10 2.410(8) 10_665 ?
Eu O9 2.412(8) . ?
Eu O9 2.412(8) 10_665 ?
Eu O11 2.461(7) 10_665 ?
Eu O11 2.461(7) . ?
Mo O8 1.691(7) . ?
Mo O7 1.710(7) . ?
Mo O4 1.942(8) 5_665 ?
Mo O3 1.950(7) . ?
Mo O6 2.203(7) 5_665 ?
Mo O1 2.233(7) . ?
O1 C1 1.265(12) . ?
O2 C1 1.259(12) . ?
O3 C2 1.413(11) . ?
O3 O104 2.829(19) . ?
O4 C3 1.391(11) . ?
O4 Mo 1.942(7) 6_544 ?
O5 C4 1.250(13) . ?
O6 C4 1.253(13) . ?
O6 Mo 2.203(7) 6_544 ?
O7 N1 2.749(9) . ?
O8 O103 2.77(3) . ?
O8 O102 3.011(15) . ?
O9 O6 2.912(12) 9_665 ?
O11 O5 2.697(10) 6_554 ?
O101 O9 2.784(14) 2_655 ?
O101 O1 2.927(15) 12 ?
O101 O104 3.12(3) 5_665 ?
O103 O7 2.80(3) 5_665 ?
O104 O9 3.17(2) 4_655 ?
N1 O10 2.724(13) 5_665 ?
C1 C2 1.472(14) . ?
C2 C3 1.535(14) . ?
C3 C4 1.540(15) . ?
